data_7123841
loop_
_publ_author_name
'Alexandropoulos, Dimitris I.'
'Dolinar, Brian'
'Xie, Haomiao'
'Vignesh, Kuduva'
'Dunbar, Kim R.'

_publ_section_title
;
 A Co8 Metallacycle Stabilized by Double Anion-\p interactions
;
_journal_name_full 'Chemical Communications'
_journal_paper_doi 10.1039/C9CC04151F
_journal_year 2019
_chemical_formula_moiety 'C42 H44 Co2 N4 O8, 2(N O3)'
_chemical_formula_sum 'C42 H44 Co2 N6 O14'
_chemical_formula_weight 974.69
_space_group_crystal_system triclinic
_space_group_IT_number 2
_space_group_name_Hall '-P 1'
_space_group_name_H-M_alt 'P -1'
_symmetry_space_group_name_Hall '-P 1'
_symmetry_space_group_name_H-M 'P -1'
_atom_sites_solution_hydrogens mixed
_audit_block_doi 10.5517/ccdc.csd.cc21wbs2
_audit_creation_date 2018-02-08
_audit_creation_method
;
Olex2 1.2
(compiled 2017.08.10 svn.r3458 for OlexSys, GUI svn.r5381)
;
_audit_update_record
;
2019-05-29 deposited with the CCDC.    2019-07-11 downloaded from the CCDC.
;
_cell_angle_alpha 97.9340(10)
_cell_angle_beta 104.9220(10)
_cell_angle_gamma 112.4450(10)
_cell_formula_units_Z 1
_cell_length_a 9.4457(3)
_cell_length_b 10.5805(3)
_cell_length_c 12.3374(3)
_cell_measurement_reflns_used 7950
_cell_measurement_temperature 114(1)
_cell_measurement_theta_max 25.40
_cell_measurement_theta_min 2.48
_cell_volume 1061.91(5)
_computing_cell_refinement 'SAINT+ Ver. 8.34A (Bruker-AXS, 2014)'
_computing_data_collection 'APEX3(Bruker-AXS, 2015)'
_computing_data_reduction 'SAINT+ Ver. 8.34A (Bruker-AXS, 2014)'
_computing_molecular_graphics 'Olex2 (Dolomanov et al., 2009)'
_computing_publication_material 'Olex2 (Dolomanov et al., 2009)'
_computing_structure_refinement 'ShelXL (Sheldrick, 2015)'
_computing_structure_solution 'SHELXTL (Sheldrick, 2008-2013)'
_diffrn_ambient_temperature 114(1)
_diffrn_detector_area_resol_mean 7.9
_diffrn_detector_type 'CMOS area detector'
_diffrn_measured_fraction_theta_full 0.992
_diffrn_measured_fraction_theta_max 0.992
_diffrn_measurement_device 'three-circle diffractometer'
_diffrn_measurement_device_type 'Bruker PHOTON area detector'
_diffrn_measurement_method '0.5\ \w and 0.5\ \f scans'
_diffrn_radiation_collimation 'focusing mirrors'
_diffrn_radiation_monochromator 'mirror optics'
_diffrn_radiation_probe x-ray
_diffrn_radiation_type MoK\a
_diffrn_radiation_wavelength 0.71073
_diffrn_reflns_av_R_equivalents 0.0183
_diffrn_reflns_av_unetI/netI 0.0193
_diffrn_reflns_Laue_measured_fraction_full 0.992
_diffrn_reflns_Laue_measured_fraction_max 0.992
_diffrn_reflns_limit_h_max 11
_diffrn_reflns_limit_h_min -9
_diffrn_reflns_limit_k_max 12
_diffrn_reflns_limit_k_min -12
_diffrn_reflns_limit_l_max 14
_diffrn_reflns_limit_l_min -14
_diffrn_reflns_number 11476
_diffrn_reflns_point_group_measured_fraction_full 0.992
_diffrn_reflns_point_group_measured_fraction_max 0.992
_diffrn_reflns_theta_full 25.402
_diffrn_reflns_theta_max 25.402
_diffrn_reflns_theta_min 2.404
_diffrn_source 'microfocus sealed X-ray tube'
_diffrn_source_type 'Incoatec I\ms'
_diffrn_standards_number 0
_exptl_absorpt_coefficient_mu 0.857
_exptl_absorpt_correction_T_max 0.9209
_exptl_absorpt_correction_T_min 0.8237
_exptl_absorpt_correction_type numerical
_exptl_absorpt_process_details
'SADABS-2014/5 (Bruker,2014/5) was used for absorption correction. wR2(int) was 0.1158 before and 0.0321 after correction. The Ratio of minimum to maximum transmission is 0.8945. The \l/2 correction factor is 0.00150.'
_exptl_crystal_density_diffrn 1.524
_exptl_crystal_density_method 'not measured'
_exptl_crystal_description block
_exptl_crystal_F_000 504
_exptl_crystal_size_max 0.488
_exptl_crystal_size_mid 0.285
_exptl_crystal_size_min 0.156
_refine_diff_density_max 0.305
_refine_diff_density_min -0.362
_refine_diff_density_rms 0.048
_refine_ls_extinction_method none
_refine_ls_goodness_of_fit_ref 1.089
_refine_ls_hydrogen_treatment mixed
_refine_ls_matrix_type full
_refine_ls_number_parameters 297
_refine_ls_number_reflns 3884
_refine_ls_number_restraints 0
_refine_ls_restrained_S_all 1.089
_refine_ls_R_factor_all 0.0282
_refine_ls_R_factor_gt 0.0251
_refine_ls_shift/su_max 0.002
_refine_ls_shift/su_mean 0.000
_refine_ls_structure_factor_coef Fsqd
_refine_ls_weighting_details 'w=1/[\s^2^(Fo^2^)+(0.0278P)^2^+0.6209P] where P=(Fo^2^+2Fc^2^)/3'
_refine_ls_weighting_scheme calc
_refine_ls_wR_factor_gt 0.0623
_refine_ls_wR_factor_ref 0.0641
_reflns_Friedel_coverage 0.000
_reflns_number_gt 3596
_reflns_number_total 3884
_reflns_threshold_expression 'I > 2\s(I)'
_cod_data_source_file c9cc04151f2.cif
_cod_data_source_block da73bb
_cod_database_code 7123841
_shelx_shelxl_version_number 2016/6
_publ_section_exptl
;
Any special experimental details
;
_shelx_space_group_comment
;
The symmetry employed for this shelxl refinement is uniquely defined
by the following loop, which should always be used as a source of
symmetry information in preference to the above space-group names.
They are only intended as comments.
;
_olex2_refinement_description
;
1. Fixed Uiso
 At 1.2 times of:
  All C(H) groups
 At 1.5 times of:
  All C(H,H,H) groups, All O(H) groups
2.a Aromatic/amide H refined with riding coordinates:
 C1(H1), C2(H2), C3(H3A), C4(H4A), C5(H5), C8(H8), C11(H11), C12(H12),
 C13(H13), C14(H14), C15(H15), C16(H16), C17(H17), C18(H18)
2.b Idealised Me refined as rotating group:
 C20(H20A,H20B,H20C), C21(H21A,H21B,H21C)
;
_olex2_submission_special_instructions 'No special instructions were received'

loop_
_space_group_symop_operation_xyz
'x, y, z'
'-x, -y, -z'

loop_
_atom_site_label
_atom_site_type_symbol
_atom_site_fract_x
_atom_site_fract_y
_atom_site_fract_z
_atom_site_U_iso_or_equiv
_atom_site_adp_type
_atom_site_occupancy
_atom_site_site_symmetry_order
_atom_site_calc_flag
_atom_site_refinement_flags_posn
Co1 Co 0.59917(3) 0.18959(2) 0.36101(2) 0.01479(8) Uani 1 1 d .
O1 O 0.55406(14) 0.34707(12) 0.30821(10) 0.0192(2) Uani 1 1 d .
O2 O 0.74363(14) 0.20217(12) 0.26690(10) 0.0202(3) Uani 1 1 d .
O3 O 0.78807(16) 0.34047(13) 0.50993(11) 0.0265(3) Uani 1 1 d .
H3 H 0.841(3) 0.317(3) 0.547(2) 0.040 Uiso 1 1 d R
O4 O 0.38941(15) 0.04287(13) 0.22004(10) 0.0210(3) Uani 1 1 d .
H4 H 0.320(3) -0.021(2) 0.2269(19) 0.032 Uiso 1 1 d R
N1 N 0.44458(16) 0.13756(13) 0.46428(11) 0.0145(3) Uani 1 1 d .
N2 N 0.35956(16) -0.02189(14) 0.57772(11) 0.0142(3) Uani 1 1 d .
C1 C 0.4268(2) 0.52730(18) 0.24499(16) 0.0237(4) Uani 1 1 d .
H1 H 0.375600 0.458892 0.281927 0.028 Uiso 1 1 calc R
C2 C 0.3693(2) 0.62692(19) 0.22237(18) 0.0299(4) Uani 1 1 d .
H2 H 0.279281 0.626351 0.243515 0.036 Uiso 1 1 calc R
C3 C 0.4437(2) 0.72725(19) 0.16887(15) 0.0273(4) Uani 1 1 d .
H3A H 0.404237 0.795323 0.152861 0.033 Uiso 1 1 calc R
C4 C 0.5747(3) 0.7282(2) 0.13891(16) 0.0309(4) Uani 1 1 d .
H4A H 0.626063 0.797777 0.102916 0.037 Uiso 1 1 calc R
C5 C 0.6323(2) 0.62843(19) 0.16089(15) 0.0258(4) Uani 1 1 d .
H5 H 0.722477 0.629709 0.139505 0.031 Uiso 1 1 calc R
C6 C 0.55824(19) 0.52600(16) 0.21439(13) 0.0153(3) Uani 1 1 d .
C7 C 0.61413(19) 0.41550(16) 0.24134(13) 0.0143(3) Uani 1 1 d .
C8 C 0.7238(2) 0.39219(16) 0.19177(14) 0.0162(3) Uani 1 1 d .
H8 H 0.762243 0.451702 0.144580 0.019 Uiso 1 1 calc R
C9 C 0.78127(19) 0.28971(16) 0.20560(13) 0.0142(3) Uani 1 1 d .
C10 C 0.89575(19) 0.27523(15) 0.14580(13) 0.0139(3) Uani 1 1 d .
C11 C 0.9172(2) 0.33158(16) 0.05180(14) 0.0166(3) Uani 1 1 d .
H11 H 0.863071 0.387238 0.026726 0.020 Uiso 1 1 calc R
C12 C 1.0168(2) 0.30671(17) -0.00492(15) 0.0208(4) Uani 1 1 d .
H12 H 1.029086 0.344130 -0.069396 0.025 Uiso 1 1 calc R
C13 C 1.0986(2) 0.22753(19) 0.03188(16) 0.0256(4) Uani 1 1 d .
H13 H 1.166535 0.210527 -0.007339 0.031 Uiso 1 1 calc R
C14 C 1.0807(2) 0.17321(19) 0.12638(16) 0.0251(4) Uani 1 1 d .
H14 H 1.138033 0.120345 0.152706 0.030 Uiso 1 1 calc R
C15 C 0.9794(2) 0.19599(17) 0.18228(14) 0.0186(3) Uani 1 1 d .
H15 H 0.966636 0.157354 0.246128 0.022 Uiso 1 1 calc R
C16 C 0.3444(2) 0.19314(17) 0.48409(14) 0.0172(3) Uani 1 1 d .
H16 H 0.338937 0.267901 0.451175 0.021 Uiso 1 1 calc R
C17 C 0.2493(2) 0.14421(17) 0.55114(14) 0.0179(3) Uani 1 1 d .
H17 H 0.178659 0.183879 0.564875 0.021 Uiso 1 1 calc R
C18 C 0.26061(19) 0.03538(17) 0.59752(13) 0.0164(3) Uani 1 1 d .
H18 H 0.197061 0.000193 0.644470 0.020 Uiso 1 1 calc R
C19 C 0.44615(18) 0.03216(16) 0.51175(13) 0.0127(3) Uani 1 1 d .
C20 C 0.8343(3) 0.4873(2) 0.54991(18) 0.0361(5) Uani 1 1 d .
H20A H 0.852870 0.533158 0.487816 0.054 Uiso 1 1 calc GR
H20B H 0.934545 0.529734 0.617587 0.054 Uiso 1 1 calc GR
H20C H 0.747333 0.500487 0.571997 0.054 Uiso 1 1 calc GR
C21 C 0.3665(2) 0.03809(18) 0.10023(14) 0.0209(4) Uani 1 1 d .
H21A H 0.250513 -0.015590 0.054306 0.031 Uiso 1 1 calc GR
H21B H 0.427817 -0.008253 0.072970 0.031 Uiso 1 1 calc GR
H21C H 0.405503 0.134833 0.091217 0.031 Uiso 1 1 calc GR
O5 O 0.98856(15) 0.24271(13) 0.62917(11) 0.0255(3) Uani 1 1 d .
O6 O 0.80468(14) 0.16764(13) 0.71030(10) 0.0232(3) Uani 1 1 d .
O7 O 0.98178(16) 0.08169(14) 0.72196(12) 0.0307(3) Uani 1 1 d .
N3 N 0.92620(16) 0.16260(14) 0.68789(11) 0.0177(3) Uani 1 1 d .

loop_
_atom_site_aniso_label
_atom_site_aniso_U_11
_atom_site_aniso_U_22
_atom_site_aniso_U_33
_atom_site_aniso_U_23
_atom_site_aniso_U_13
_atom_site_aniso_U_12
Co1 0.01832(13) 0.01816(12) 0.01802(12) 0.01134(9) 0.01178(9) 0.01240(10)
O1 0.0240(6) 0.0238(6) 0.0236(6) 0.0147(5) 0.0155(5) 0.0169(5)
O2 0.0251(6) 0.0250(6) 0.0277(6) 0.0182(5) 0.0186(5) 0.0181(5)
O3 0.0271(7) 0.0201(6) 0.0298(7) 0.0089(5) 0.0020(6) 0.0120(6)
O4 0.0224(7) 0.0248(6) 0.0182(6) 0.0116(5) 0.0103(5) 0.0084(5)
N1 0.0176(7) 0.0164(6) 0.0143(6) 0.0064(5) 0.0072(5) 0.0104(6)
N2 0.0151(7) 0.0172(6) 0.0143(6) 0.0059(5) 0.0076(5) 0.0089(6)
C1 0.0206(9) 0.0190(8) 0.0371(10) 0.0105(7) 0.0129(8) 0.0112(7)
C2 0.0221(9) 0.0262(9) 0.0474(12) 0.0090(8) 0.0112(8) 0.0170(8)
C3 0.0347(11) 0.0254(9) 0.0259(9) 0.0061(7) 0.0021(8) 0.0229(8)
C4 0.0523(13) 0.0312(10) 0.0306(10) 0.0212(8) 0.0223(9) 0.0302(10)
C5 0.0395(11) 0.0291(9) 0.0292(10) 0.0175(8) 0.0222(8) 0.0257(9)
C6 0.0177(8) 0.0143(7) 0.0141(8) 0.0021(6) 0.0027(6) 0.0094(6)
C7 0.0144(8) 0.0138(7) 0.0142(7) 0.0038(6) 0.0034(6) 0.0067(6)
C8 0.0205(8) 0.0158(7) 0.0194(8) 0.0095(6) 0.0117(7) 0.0102(7)
C9 0.0138(8) 0.0149(7) 0.0132(7) 0.0042(6) 0.0045(6) 0.0055(6)
C10 0.0155(8) 0.0108(7) 0.0151(7) 0.0029(6) 0.0060(6) 0.0052(6)
C11 0.0195(8) 0.0144(7) 0.0184(8) 0.0065(6) 0.0083(6) 0.0079(7)
C12 0.0278(9) 0.0190(8) 0.0214(9) 0.0101(7) 0.0153(7) 0.0101(7)
C13 0.0311(10) 0.0289(9) 0.0324(10) 0.0131(8) 0.0234(8) 0.0193(8)
C14 0.0298(10) 0.0304(10) 0.0320(10) 0.0164(8) 0.0184(8) 0.0222(8)
C15 0.0223(9) 0.0208(8) 0.0206(8) 0.0108(7) 0.0115(7) 0.0129(7)
C16 0.0206(8) 0.0185(8) 0.0185(8) 0.0072(6) 0.0076(7) 0.0131(7)
C17 0.0174(8) 0.0214(8) 0.0202(8) 0.0058(6) 0.0082(7) 0.0126(7)
C18 0.0159(8) 0.0203(8) 0.0167(8) 0.0058(6) 0.0086(6) 0.0091(7)
C19 0.0140(8) 0.0143(7) 0.0112(7) 0.0036(6) 0.0044(6) 0.0073(6)
C20 0.0406(12) 0.0262(10) 0.0380(11) 0.0039(8) 0.0067(9) 0.0169(9)
C21 0.0268(9) 0.0250(9) 0.0178(8) 0.0104(7) 0.0116(7) 0.0141(8)
O5 0.0210(6) 0.0306(7) 0.0355(7) 0.0192(6) 0.0169(5) 0.0139(6)
O6 0.0205(6) 0.0300(7) 0.0260(6) 0.0114(5) 0.0131(5) 0.0134(5)
O7 0.0342(8) 0.0316(7) 0.0387(8) 0.0188(6) 0.0125(6) 0.0237(6)
N3 0.0165(7) 0.0185(7) 0.0175(7) 0.0041(5) 0.0047(5) 0.0081(6)

loop_
_atom_type_symbol
_atom_type_description
_atom_type_scat_dispersion_real
_atom_type_scat_dispersion_imag
_atom_type_scat_source
C C 0.0033 0.0016 'International Tables Vol C Tables 4.2.6.8 and 6.1.1.4'
H H 0.0000 0.0000 'International Tables Vol C Tables 4.2.6.8 and 6.1.1.4'
Co Co 0.3494 0.9721 'International Tables Vol C Tables 4.2.6.8 and 6.1.1.4'
N N 0.0061 0.0033 'International Tables Vol C Tables 4.2.6.8 and 6.1.1.4'
O O 0.0106 0.0060 'International Tables Vol C Tables 4.2.6.8 and 6.1.1.4'

loop_
_geom_angle_atom_site_label_1
_geom_angle_atom_site_label_2
_geom_angle_atom_site_label_3
_geom_angle
_geom_angle_site_symmetry_3
O1 Co1 O3 89.34(5) .
O1 Co1 O4 88.18(5) .
O1 Co1 N1 99.75(5) .
O1 Co1 N2 177.34(5) 2_656
O2 Co1 O1 90.99(4) .
O2 Co1 O3 94.09(5) .
O2 Co1 O4 92.44(5) .
O2 Co1 N1 168.89(5) .
O2 Co1 N2 91.67(5) 2_656
O3 Co1 O4 173.05(5) .
O3 Co1 N1 88.91(5) .
O3 Co1 N2 90.32(5) 2_656
O4 Co1 N1 85.12(5) .
O4 Co1 N2 91.86(5) 2_656
N1 Co1 N2 77.60(5) 2_656
C7 O1 Co1 126.21(10) .
C9 O2 Co1 126.74(10) .
Co1 O3 H3 117.8(19) .
C20 O3 Co1 129.68(12) .
C20 O3 H3 113(2) .
Co1 O4 H4 123.6(16) .
C21 O4 Co1 124.88(10) .
C21 O4 H4 111.2(16) .
C16 N1 Co1 129.08(11) .
C19 N1 Co1 114.30(10) .
C19 N1 C16 116.58(13) .
C18 N2 Co1 129.12(11) 2_656
C19 N2 Co1 114.32(10) 2_656
C19 N2 C18 116.55(13) .
C2 C1 H1 119.5 .
C2 C1 C6 121.01(17) .
C6 C1 H1 119.5 .
C1 C2 H2 120.1 .
C3 C2 C1 119.81(17) .
C3 C2 H2 120.1 .
C2 C3 H3A 120.0 .
C4 C3 C2 119.94(16) .
C4 C3 H3A 120.0 .
C3 C4 H4A 119.7 .
C3 C4 C5 120.52(17) .
C5 C4 H4A 119.7 .
C4 C5 H5 119.9 .
C4 C5 C6 120.26(17) .
C6 C5 H5 119.9 .
C1 C6 C5 118.45(15) .
C1 C6 C7 118.28(14) .
C5 C6 C7 123.27(14) .
O1 C7 C6 115.38(13) .
O1 C7 C8 124.77(14) .
C8 C7 C6 119.84(14) .
C7 C8 H8 117.0 .
C9 C8 C7 126.05(14) .
C9 C8 H8 117.0 .
O2 C9 C8 125.19(14) .
O2 C9 C10 114.52(13) .
C8 C9 C10 120.28(14) .
C11 C10 C9 123.13(14) .
C15 C10 C9 118.27(14) .
C15 C10 C11 118.53(14) .
C10 C11 H11 119.8 .
C12 C11 C10 120.47(15) .
C12 C11 H11 119.8 .
C11 C12 H12 119.8 .
C11 C12 C13 120.41(15) .
C13 C12 H12 119.8 .
C12 C13 H13 120.2 .
C12 C13 C14 119.69(15) .
C14 C13 H13 120.2 .
C13 C14 H14 119.9 .
C15 C14 C13 120.12(15) .
C15 C14 H14 119.9 .
C10 C15 H15 119.6 .
C14 C15 C10 120.77(15) .
C14 C15 H15 119.6 .
N1 C16 H16 119.2 .
N1 C16 C17 121.58(14) .
C17 C16 H16 119.2 .
C16 C17 H17 121.2 .
C16 C17 C18 117.53(14) .
C18 C17 H17 121.2 .
N2 C18 C17 121.51(14) .
N2 C18 H18 119.2 .
C17 C18 H18 119.2 .
N1 C19 C19 117.02(16) 2_656
N2 C19 N1 126.25(13) .
N2 C19 C19 116.73(16) 2_656
O3 C20 H20A 109.5 .
O3 C20 H20B 109.5 .
O3 C20 H20C 109.5 .
H20A C20 H20B 109.5 .
H20A C20 H20C 109.5 .
H20B C20 H20C 109.5 .
O4 C21 H21A 109.5 .
O4 C21 H21B 109.5 .
O4 C21 H21C 109.5 .
H21A C21 H21B 109.5 .
H21A C21 H21C 109.5 .
H21B C21 H21C 109.5 .
O5 N3 O6 118.13(13) .
O7 N3 O5 120.90(14) .
O7 N3 O6 120.96(14) .

loop_
_geom_bond_atom_site_label_1
_geom_bond_atom_site_label_2
_geom_bond_distance
_geom_bond_site_symmetry_2
Co1 O1 2.0202(11) .
Co1 O2 1.9869(11) .
Co1 O3 2.1058(13) .
Co1 O4 2.1194(12) .
Co1 N1 2.1439(13) .
Co1 N2 2.1491(13) 2_656
O1 C7 1.2724(19) .
O2 C9 1.2793(19) .
O3 H3 0.73(2) .
O3 C20 1.416(2) .
O4 H4 0.78(2) .
O4 C21 1.4286(19) .
N1 C16 1.343(2) .
N1 C19 1.332(2) .
N2 C18 1.345(2) .
N2 C19 1.331(2) .
C1 H1 0.9500 .
C1 C2 1.387(2) .
C1 C6 1.392(2) .
C2 H2 0.9500 .
C2 C3 1.385(3) .
C3 H3A 0.9500 .
C3 C4 1.377(3) .
C4 H4A 0.9500 .
C4 C5 1.388(2) .
C5 H5 0.9500 .
C5 C6 1.399(2) .
C6 C7 1.498(2) .
C7 C8 1.410(2) .
C8 H8 0.9500 .
C8 C9 1.397(2) .
C9 C10 1.498(2) .
C10 C11 1.400(2) .
C10 C15 1.399(2) .
C11 H11 0.9500 .
C11 C12 1.386(2) .
C12 H12 0.9500 .
C12 C13 1.387(2) .
C13 H13 0.9500 .
C13 C14 1.389(2) .
C14 H14 0.9500 .
C14 C15 1.385(2) .
C15 H15 0.9500 .
C16 H16 0.9500 .
C16 C17 1.380(2) .
C17 H17 0.9500 .
C17 C18 1.382(2) .
C18 H18 0.9500 .
C19 C19 1.486(3) 2_656
C20 H20A 0.9800 .
C20 H20B 0.9800 .
C20 H20C 0.9800 .
C21 H21A 0.9800 .
C21 H21B 0.9800 .
C21 H21C 0.9800 .
O5 N3 1.2643(18) .
O6 N3 1.2660(17) .
O7 N3 1.2304(18) .

loop_
_geom_torsion_atom_site_label_1
_geom_torsion_atom_site_label_2
_geom_torsion_atom_site_label_3
_geom_torsion_atom_site_label_4
_geom_torsion
_geom_torsion_site_symmetry_1
_geom_torsion_site_symmetry_4
Co1 O1 C7 C6 179.11(10) . .
Co1 O1 C7 C8 0.2(2) . .
Co1 O2 C9 C8 -1.4(2) . .
Co1 O2 C9 C10 178.90(10) . .
Co1 N1 C16 C17 178.27(12) . .
Co1 N1 C19 N2 -178.83(12) . .
Co1 N1 C19 C19 0.7(2) . 2_656
Co1 N2 C18 C17 179.74(11) 2_656 .
Co1 N2 C19 N1 -179.15(12) 2_656 .
Co1 N2 C19 C19 1.3(2) 2_656 2_656
O1 C7 C8 C9 1.4(3) . .
O2 C9 C10 C11 162.04(15) . .
O2 C9 C10 C15 -14.9(2) . .
N1 C16 C17 C18 0.0(2) . .
C1 C2 C3 C4 -0.3(3) . .
C1 C6 C7 O1 -11.7(2) . .
C1 C6 C7 C8 167.32(15) . .
C2 C1 C6 C5 0.5(3) . .
C2 C1 C6 C7 179.99(16) . .
C2 C3 C4 C5 0.6(3) . .
C3 C4 C5 C6 -0.3(3) . .
C4 C5 C6 C1 -0.2(3) . .
C4 C5 C6 C7 -179.70(16) . .
C5 C6 C7 O1 167.83(15) . .
C5 C6 C7 C8 -13.2(2) . .
C6 C1 C2 C3 -0.2(3) . .
C6 C7 C8 C9 -177.45(15) . .
C7 C8 C9 O2 -0.8(3) . .
C7 C8 C9 C10 178.91(15) . .
C8 C9 C10 C11 -17.7(2) . .
C8 C9 C10 C15 165.37(15) . .
C9 C10 C11 C12 -175.71(15) . .
C9 C10 C15 C14 176.81(15) . .
C10 C11 C12 C13 -1.0(3) . .
C11 C10 C15 C14 -0.3(2) . .
C11 C12 C13 C14 -0.2(3) . .
C12 C13 C14 C15 1.1(3) . .
C13 C14 C15 C10 -0.9(3) . .
C15 C10 C11 C12 1.2(2) . .
C16 N1 C19 N2 -0.8(2) . .
C16 N1 C19 C19 178.72(16) . 2_656
C16 C17 C18 N2 -0.5(2) . .
C18 N2 C19 N1 0.4(2) . .
C18 N2 C19 C19 -179.16(16) . 2_656
C19 N1 C16 C17 0.6(2) . .
C19 N2 C18 C17 0.3(2) . .
